data_7203920
loop_
_publ_author_name
'Pulkkinen, Juha T.'
'Laatikainen, Reino'
'Ahlgr\'en, Markku J.'
'Per\"akyl\"a, Mikael'
'Veps\"al\"ainen, Jouko J.'

_publ_section_title
;
 Conformational flexibility and role of aromatic--aromatic interactions
 in the crystal packing of the coordination compounds of some novel
 quadridentate Schiff bases
;
_journal_issue 4
_journal_name_full 'Journal of the Chemical Society, Perkin Transactions 2'
_journal_page_first 777
_journal_paper_doi 10.1039/a908101a
_journal_year 2000
_chemical_formula_sum 'C36 H34 N2 Ni O2'
_chemical_formula_weight 585.36
_chemical_name_systematic
;
N,N'-ethylenebis(1,5-diphenyl-2,5-pentanedioneiminato)nickel(II)
;
_space_group_IT_number 2
_symmetry_cell_setting triclinic
_symmetry_space_group_name_Hall '-P 1'
_symmetry_space_group_name_H-M 'P -1'
_atom_sites_solution_hydrogens geom
_atom_sites_solution_primary direct
_atom_sites_solution_secondary difmap
_audit_creation_method SHELXL-97
_cell_angle_alpha 69.94(3)
_cell_angle_beta 81.79(3)
_cell_angle_gamma 83.42(3)
_cell_formula_units_Z 2
_cell_length_a 10.035(3)
_cell_length_b 12.473(3)
_cell_length_c 12.724(4)
_cell_measurement_reflns_used 25
_cell_measurement_temperature 293(2)
_cell_measurement_theta_max 12.5
_cell_measurement_theta_min 7.5
_cell_volume 1477.0(8)
_computing_cell_refinement
;
 P3/P4 Diffractometer Program V4.27 (Siemens 1989-1991)
;
_computing_data_collection
;
 P3/p4 Ddiffractometer Program V4.27 (Siemens 1989-1991)
;
_computing_data_reduction
;
 P3/P4 Diffractometer Program V4.27 (Siemens 1989-1991)
;
_computing_structure_refinement 'SHELXL-97 (Sheldrick, 1997)'
_computing_structure_solution 'SHELXS-86 (Sheldrick, 1990)'
_diffrn_ambient_temperature 293(2)
_diffrn_measured_fraction_theta_full 0.928
_diffrn_measured_fraction_theta_max 0.928
_diffrn_measurement_device_type 'Nicolet R3m'
_diffrn_measurement_method 'omega scan'
_diffrn_radiation_monochromator graphite
_diffrn_radiation_source 'fine-focus sealed tube'
_diffrn_radiation_type MoK\a
_diffrn_radiation_wavelength 0.71073
_diffrn_reflns_av_R_equivalents 0.0000
_diffrn_reflns_av_sigmaI/netI 0.0663
_diffrn_reflns_limit_h_max 11
_diffrn_reflns_limit_h_min 0
_diffrn_reflns_limit_k_max 14
_diffrn_reflns_limit_k_min -14
_diffrn_reflns_limit_l_max 14
_diffrn_reflns_limit_l_min -14
_diffrn_reflns_number 4390
_diffrn_reflns_theta_full 24.14
_diffrn_reflns_theta_max 24.14
_diffrn_reflns_theta_min 2.06
_diffrn_standards_decay_% 0
_diffrn_standards_interval_count 97
_diffrn_standards_number 3
_exptl_absorpt_coefficient_mu 0.692
_exptl_absorpt_correction_T_max 0.9340
_exptl_absorpt_correction_T_min 0.6816
_exptl_absorpt_correction_type empirical
_exptl_crystal_colour 'red brown'
_exptl_crystal_density_diffrn 1.316
_exptl_crystal_density_method 'not measured'
_exptl_crystal_description needle
_exptl_crystal_F_000 616
_exptl_crystal_size_max 0.60
_exptl_crystal_size_mid 0.10
_exptl_crystal_size_min 0.10
_refine_diff_density_max 0.636
_refine_diff_density_min -0.266
_refine_diff_density_rms 0.065
_refine_ls_extinction_coef 0.0011(2)
_refine_ls_extinction_expression Fc^*^=kFc[1+0.001xFc^2^\l^3^/sin(2\q)]^-1/4^
_refine_ls_extinction_method SHELXL
_refine_ls_goodness_of_fit_ref 1.683
_refine_ls_hydrogen_treatment mixed
_refine_ls_matrix_type full
_refine_ls_number_parameters 323
_refine_ls_number_reflns 4390
_refine_ls_number_restraints 0
_refine_ls_restrained_S_all 1.683
_refine_ls_R_factor_all 0.1056
_refine_ls_R_factor_gt 0.0773
_refine_ls_shift/su_max 0.001
_refine_ls_shift/su_mean 0.000
_refine_ls_structure_factor_coef Fsqd
_refine_ls_weighting_details 'w=1/[\s^2^(Fo^2^)+(0.0000P)^2^+0.0000P] where P=(Fo^2^+2Fc^2^)/3'
_refine_ls_weighting_scheme calc
_refine_ls_wR_factor_gt 0.0872
_refine_ls_wR_factor_ref 0.0908
_reflns_number_gt 3291
_reflns_number_total 4390
_reflns_threshold_expression I>2\s(I)
_cod_data_source_file a908101a.txt
_cod_data_source_block Structure_3
_cod_depositor_comments
;
The following automatic conversions were performed:

'_refine_ls_weighting_scheme' value 'calc
w=1/[\s^2^(Fo^2^)+(0.0000P)^2^+0.0000P] where P=(Fo^2^+2Fc^2^)/3' was
changed to 'calc'. New tag '_refine_ls_weighting_details' was
created. The value of the new tag was set to
'w=1/[\s^2^(Fo^2^)+(0.0000P)^2^+0.0000P] where P=(Fo^2^+2Fc^2^)/3'.

Automatic conversion script
Id: cif_fix_values 3143 2015-03-26 13:38:13Z robertas 
;
_cod_original_cell_volume 1477.0(7)
_cod_database_code 7203920

loop_
_symmetry_equiv_pos_as_xyz
'x, y, z'
'-x, -y, -z'

loop_
_atom_site_label
_atom_site_type_symbol
_atom_site_fract_x
_atom_site_fract_y
_atom_site_fract_z
_atom_site_U_iso_or_equiv
_atom_site_adp_type
_atom_site_occupancy
_atom_site_calc_flag
_atom_site_refinement_flags
_atom_site_disorder_assembly
_atom_site_disorder_group
Ni Ni 0.22374(7) 0.04699(5) 0.40374(6) 0.0400(2) Uani 1 d . . .
O1 O 0.3286(3) -0.0125(3) 0.3029(3) 0.0503(9) Uani 1 d . . .
O2 O 0.1547(3) 0.1457(3) 0.2756(3) 0.0530(9) Uani 1 d . . .
N1 N 0.2992(4) -0.0546(3) 0.5284(3) 0.0405(10) Uani 1 d . . .
N2 N 0.1099(4) 0.1083(3) 0.4998(3) 0.0399(10) Uani 1 d . . .
C1 C 0.2511(5) -0.0250(4) 0.6299(4) 0.0604(15) Uani 1 d . . .
H1A H 0.2379 -0.0946 0.6935 0.060 Uiso 1 calc R . .
H1B H 0.3190 0.0155 0.6451 0.060 Uiso 1 calc R . .
C2 C 0.1250(6) 0.0461(5) 0.6175(4) 0.0718(17) Uani 1 d . . .
H2A H 0.1231 0.1000 0.6575 0.072 Uiso 1 calc R . .
H2B H 0.0500 -0.0018 0.6507 0.072 Uiso 1 calc R . .
C3 C 0.3902(5) -0.1392(4) 0.5307(4) 0.0407(13) Uani 1 d . . .
C4 C 0.4451(5) -0.1630(4) 0.4321(4) 0.0456(13) Uani 1 d . . .
H4 H 0.5071 -0.2259 0.4395 0.046 Uiso 1 calc R . .
C5 C 0.4139(5) -0.1004(4) 0.3274(4) 0.0434(13) Uani 1 d . . .
C6 C 0.0139(5) 0.1896(4) 0.4751(4) 0.0434(13) Uani 1 d . . .
C7 C -0.0085(5) 0.2496(4) 0.3622(5) 0.0498(14) Uani 1 d . . .
H7 H -0.0742 0.3102 0.3485 0.050 Uiso 1 calc R . .
C8 C 0.0602(5) 0.2246(4) 0.2713(5) 0.0502(14) Uani 1 d . . .
C31 C 0.4389(5) -0.2141(4) 0.6428(4) 0.0576(15) Uani 1 d . . .
H31A H 0.5006 -0.1714 0.6626 0.058 Uiso 1 calc R . .
H31B H 0.3615 -0.2256 0.6997 0.058 Uiso 1 calc R . .
C32 C 0.5080(3) -0.3296(2) 0.6506(3) 0.0475(13) Uani 1 d G . .
C33 C 0.4396(3) -0.4103(3) 0.6306(3) 0.0546(14) Uani 1 d G . .
H33 H 0.3528 -0.3916 0.6093 0.055 Uiso 1 calc R . .
C34 C 0.5010(4) -0.5189(3) 0.6425(3) 0.0677(16) Uani 1 d G . .
H34 H 0.4552 -0.5729 0.6291 0.068 Uiso 1 calc R . .
C35 C 0.6308(4) -0.5468(2) 0.6743(3) 0.0736(18) Uani 1 d G . .
H35 H 0.6719 -0.6195 0.6822 0.074 Uiso 1 calc R . .
C36 C 0.6992(3) -0.4662(3) 0.6943(3) 0.0771(18) Uani 1 d G . .
H36 H 0.7861 -0.4849 0.7156 0.077 Uiso 1 calc R . .
C37 C 0.6378(3) -0.3576(3) 0.6825(3) 0.0614(15) Uani 1 d G . .
H37 H 0.6836 -0.3036 0.6958 0.061 Uiso 1 calc R . .
C51 C 0.4826(5) -0.1273(4) 0.2239(4) 0.0491(13) Uani 1 d . . .
H51A H 0.5248 -0.2045 0.2472 0.049 Uiso 1 calc R . .
H51B H 0.4149 -0.1245 0.1755 0.049 Uiso 1 calc R . .
C52 C 0.5877(3) -0.0454(3) 0.1582(3) 0.0446(12) Uani 1 d G . .
C53 C 0.7226(4) -0.0854(3) 0.1505(3) 0.0664(16) Uani 1 d G . .
H53 H 0.7469 -0.1628 0.1837 0.066 Uiso 1 calc R . .
C54 C 0.8211(3) -0.0099(4) 0.0933(3) 0.089(2) Uani 1 d G . .
H54 H 0.9113 -0.0367 0.0882 0.089 Uiso 1 calc R . .
C55 C 0.7847(4) 0.1057(4) 0.0437(3) 0.090(2) Uani 1 d G . .
H55 H 0.8506 0.1563 0.0054 0.090 Uiso 1 calc R . .
C56 C 0.6498(5) 0.1458(2) 0.0514(3) 0.0808(19) Uani 1 d G . .
H56 H 0.6254 0.2232 0.0182 0.081 Uiso 1 calc R . .
C57 C 0.5513(3) 0.0703(3) 0.1086(3) 0.0623(15) Uani 1 d G . .
H57 H 0.4610 0.0971 0.1137 0.062 Uiso 1 calc R . .
C61 C -0.0770(5) 0.2234(4) 0.5653(4) 0.0511(14) Uani 1 d . . .
H61A H -0.1117 0.1548 0.6214 0.051 Uiso 1 calc R . .
H61B H -0.1533 0.2713 0.5317 0.051 Uiso 1 calc R . .
C62 C -0.0104(3) 0.2865(3) 0.6240(3) 0.0439(12) Uani 1 d G . .
C63 C 0.0856(3) 0.3633(3) 0.5636(2) 0.0644(16) Uani 1 d G . .
H63 H 0.1096 0.3755 0.4873 0.064 Uiso 1 calc R . .
C64 C 0.1459(3) 0.4220(3) 0.6174(3) 0.0758(18) Uani 1 d G . .
H64 H 0.2102 0.4734 0.5770 0.076 Uiso 1 calc R . .
C65 C 0.1102(4) 0.4039(3) 0.7315(3) 0.0724(18) Uani 1 d G . .
H65 H 0.1506 0.4431 0.7675 0.072 Uiso 1 calc R . .
C66 C 0.0141(4) 0.3271(3) 0.7918(2) 0.0705(17) Uani 1 d G . .
H66 H -0.0098 0.3149 0.8682 0.070 Uiso 1 calc R . .
C67 C -0.0462(3) 0.2684(3) 0.7381(3) 0.0545(14) Uani 1 d G . .
H67 H -0.1104 0.2170 0.7785 0.054 Uiso 1 calc R . .
C81 C 0.0260(5) 0.2906(4) 0.1522(4) 0.0620(16) Uani 1 d . . .
H81A H -0.0050 0.2382 0.1210 0.062 Uiso 1 calc R . .
H81B H -0.0475 0.3476 0.1553 0.062 Uiso 1 calc R . .
C82 C 0.1435(3) 0.3491(3) 0.0753(3) 0.0501(13) Uani 1 d G . .
C83 C 0.2375(5) 0.2879(3) 0.0223(3) 0.0723(17) Uani 1 d G . .
H83 H 0.2262 0.2118 0.0330 0.072 Uiso 1 calc R . .
C84 C 0.3483(4) 0.3406(5) -0.0467(3) 0.094(2) Uani 1 d G . .
H84 H 0.4112 0.2997 -0.0822 0.094 Uiso 1 calc R . .
C85 C 0.3652(4) 0.4544(5) -0.0627(3) 0.097(2) Uani 1 d G . .
H85 H 0.4393 0.4897 -0.1089 0.097 Uiso 1 calc R . .
C86 C 0.2712(5) 0.5155(3) -0.0097(4) 0.095(2) Uani 1 d G . .
H86 H 0.2824 0.5917 -0.0204 0.095 Uiso 1 calc R . .
C87 C 0.1604(4) 0.4629(3) 0.0593(3) 0.0772(18) Uani 1 d G . .
H87 H 0.0975 0.5038 0.0948 0.077 Uiso 1 calc R . .

loop_
_atom_site_aniso_label
_atom_site_aniso_U_11
_atom_site_aniso_U_22
_atom_site_aniso_U_33
_atom_site_aniso_U_23
_atom_site_aniso_U_13
_atom_site_aniso_U_12
Ni 0.0462(4) 0.0351(4) 0.0363(4) -0.0093(3) -0.0024(3) -0.0041(3)
O1 0.059(2) 0.046(2) 0.040(2) -0.0091(18) -0.0054(18) 0.0072(18)
O2 0.059(2) 0.048(2) 0.046(2) -0.0113(18) -0.0095(18) 0.0101(19)
N1 0.044(3) 0.039(3) 0.037(3) -0.012(2) -0.002(2) -0.003(2)
N2 0.046(3) 0.040(3) 0.035(3) -0.012(2) -0.006(2) -0.005(2)
C1 0.076(4) 0.068(4) 0.047(4) -0.032(3) -0.008(3) 0.001(3)
C2 0.081(4) 0.076(4) 0.052(4) -0.023(3) -0.003(3) 0.021(3)
C3 0.044(3) 0.035(3) 0.041(3) -0.007(3) -0.006(3) -0.008(3)
C4 0.045(3) 0.038(3) 0.051(4) -0.014(3) -0.003(3) 0.004(2)
C5 0.049(3) 0.035(3) 0.044(4) -0.011(3) 0.004(3) -0.012(3)
C6 0.037(3) 0.040(3) 0.060(4) -0.025(3) -0.007(3) -0.002(2)
C7 0.042(3) 0.051(4) 0.057(4) -0.018(3) -0.016(3) 0.010(3)
C8 0.046(3) 0.050(4) 0.055(4) -0.013(3) -0.015(3) -0.005(3)
C31 0.070(4) 0.054(4) 0.053(4) -0.020(3) -0.027(3) 0.010(3)
C32 0.048(3) 0.050(3) 0.037(3) -0.004(3) -0.009(2) -0.001(3)
C33 0.048(3) 0.049(3) 0.064(4) -0.011(3) -0.020(3) -0.002(3)
C34 0.082(4) 0.047(4) 0.074(4) -0.015(3) -0.017(3) -0.011(3)
C35 0.072(4) 0.060(4) 0.067(4) -0.002(3) -0.006(3) 0.019(3)
C36 0.051(4) 0.084(5) 0.080(5) -0.005(4) -0.018(3) 0.004(4)
C37 0.054(4) 0.054(4) 0.069(4) -0.005(3) -0.022(3) -0.008(3)
C51 0.063(4) 0.042(3) 0.043(3) -0.018(3) 0.000(3) -0.004(3)
C52 0.052(3) 0.056(3) 0.032(3) -0.025(3) 0.001(2) -0.003(3)
C53 0.063(4) 0.078(4) 0.052(4) -0.023(3) 0.013(3) 0.002(3)
C54 0.062(4) 0.131(7) 0.066(5) -0.031(5) 0.019(4) -0.012(4)
C55 0.105(6) 0.114(6) 0.049(4) -0.017(4) 0.008(4) -0.054(5)
C56 0.106(5) 0.067(4) 0.061(4) -0.003(3) -0.011(4) -0.027(4)
C57 0.073(4) 0.052(4) 0.052(4) -0.007(3) -0.003(3) -0.008(3)
C61 0.041(3) 0.054(3) 0.057(4) -0.021(3) 0.000(3) -0.001(3)
C62 0.034(3) 0.045(3) 0.056(4) -0.023(3) -0.010(3) 0.009(2)
C63 0.063(4) 0.068(4) 0.073(4) -0.033(3) -0.003(3) -0.023(3)
C64 0.084(4) 0.071(4) 0.080(5) -0.026(4) -0.010(4) -0.030(3)
C65 0.085(5) 0.054(4) 0.094(5) -0.036(4) -0.039(4) 0.008(3)
C66 0.093(5) 0.065(4) 0.057(4) -0.027(3) -0.015(4) 0.008(3)
C67 0.055(3) 0.049(3) 0.060(4) -0.024(3) 0.000(3) 0.002(3)
C81 0.059(4) 0.064(4) 0.063(4) -0.018(3) -0.022(3) 0.006(3)
C82 0.057(3) 0.050(3) 0.037(3) -0.004(3) -0.025(3) 0.010(3)
C83 0.098(5) 0.068(4) 0.052(4) -0.025(3) -0.011(3) 0.011(4)
C84 0.084(5) 0.139(7) 0.050(4) -0.030(5) 0.003(4) 0.009(5)
C85 0.089(5) 0.135(7) 0.050(4) 0.006(5) -0.024(4) -0.033(5)
C86 0.113(6) 0.064(4) 0.106(6) -0.014(4) -0.030(5) -0.022(5)
C87 0.089(5) 0.060(4) 0.084(5) -0.026(4) -0.013(4) 0.004(4)

loop_
_atom_type_symbol
_atom_type_description
_atom_type_scat_dispersion_real
_atom_type_scat_dispersion_imag
_atom_type_scat_source
C C 0.0033 0.0016 'International Tables Vol C Tables 4.2.6.8 and 6.1.1.4'
H H 0.0000 0.0000 'International Tables Vol C Tables 4.2.6.8 and 6.1.1.4'
N N 0.0061 0.0033 'International Tables Vol C Tables 4.2.6.8 and 6.1.1.4'
O O 0.0106 0.0060 'International Tables Vol C Tables 4.2.6.8 and 6.1.1.4'
Ni Ni 0.3393 1.1124 'International Tables Vol C Tables 4.2.6.8 and 6.1.1.4'

loop_
_geom_angle_atom_site_label_1
_geom_angle_atom_site_label_2
_geom_angle_atom_site_label_3
_geom_angle
_geom_angle_site_symmetry_1
_geom_angle_site_symmetry_3
_geom_angle_publ_flag
O1 Ni O2 83.02(15) . . ?
O1 Ni N2 176.53(18) . . ?
O2 Ni N2 94.18(16) . . ?
O1 Ni N1 94.41(16) . . ?
O2 Ni N1 177.40(17) . . ?
N2 Ni N1 88.40(17) . . ?
C5 O1 Ni 126.2(3) . . ?
C8 O2 Ni 126.4(3) . . ?
C3 N1 C1 121.2(4) . . ?
C3 N1 Ni 127.4(3) . . ?
C1 N1 Ni 111.3(3) . . ?
C6 N2 C2 118.7(4) . . ?
C6 N2 Ni 128.4(4) . . ?
C2 N2 Ni 112.5(3) . . ?
C2 C1 N1 111.5(4) . . ?
C1 C2 N2 111.2(4) . . ?
N1 C3 C4 121.8(4) . . ?
N1 C3 C31 119.3(5) . . ?
C4 C3 C31 118.9(4) . . ?
C5 C4 C3 124.4(4) . . ?
O1 C5 C4 125.6(5) . . ?
O1 C5 C51 112.7(4) . . ?
C4 C5 C51 121.6(5) . . ?
N2 C6 C7 121.0(5) . . ?
N2 C6 C61 121.6(5) . . ?
C7 C6 C61 117.4(4) . . ?
C8 C7 C6 124.3(5) . . ?
O2 C8 C7 125.6(5) . . ?
O2 C8 C81 113.3(5) . . ?
C7 C8 C81 121.1(5) . . ?
C32 C31 C3 118.1(4) . . ?
C33 C32 C37 120.0 . . ?
C33 C32 C31 119.8(3) . . ?
C37 C32 C31 120.1(3) . . ?
C34 C33 C32 120.0 . . ?
C33 C34 C35 120.0 . . ?
C34 C35 C36 120.0 . . ?
C37 C36 C35 120.0 . . ?
C36 C37 C32 120.0 . . ?
C52 C51 C5 112.6(4) . . ?
C53 C52 C57 120.0 . . ?
C53 C52 C51 119.5(3) . . ?
C57 C52 C51 120.5(3) . . ?
C54 C53 C52 120.0 . . ?
C53 C54 C55 120.0 . . ?
C56 C55 C54 120.0 . . ?
C55 C56 C57 120.0 . . ?
C56 C57 C52 120.0 . . ?
C6 C61 C62 114.9(4) . . ?
C63 C62 C67 120.0 . . ?
C63 C62 C61 120.0(3) . . ?
C67 C62 C61 120.0(3) . . ?
C62 C63 C64 120.0 . . ?
C63 C64 C65 120.0 . . ?
C66 C65 C64 120.0 . . ?
C65 C66 C67 120.0 . . ?
C66 C67 C62 120.0 . . ?
C82 C81 C8 113.1(4) . . ?
C83 C82 C87 120.0 . . ?
C83 C82 C81 119.7(4) . . ?
C87 C82 C81 120.3(4) . . ?
C84 C83 C82 120.0 . . ?
C83 C84 C85 120.0 . . ?
C86 C85 C84 120.0 . . ?
C85 C86 C87 120.0 . . ?
C86 C87 C82 120.0 . . ?

loop_
_geom_bond_atom_site_label_1
_geom_bond_atom_site_label_2
_geom_bond_distance
_geom_bond_site_symmetry_2
_geom_bond_publ_flag
Ni O1 1.842(3) . ?
Ni O2 1.845(3) . ?
Ni N2 1.851(4) . ?
Ni N1 1.854(4) . ?
O1 C5 1.288(5) . ?
O2 C8 1.278(5) . ?
N1 C3 1.309(5) . ?
N1 C1 1.464(5) . ?
N2 C6 1.304(5) . ?
N2 C2 1.452(6) . ?
C1 C2 1.455(6) . ?
C3 C4 1.409(6) . ?
C3 C31 1.526(6) . ?
C4 C5 1.354(6) . ?
C5 C51 1.521(6) . ?
C6 C7 1.411(6) . ?
C6 C61 1.507(6) . ?
C7 C8 1.371(7) . ?
C8 C81 1.524(7) . ?
C31 C32 1.504(5) . ?
C32 C33 1.3900 . ?
C32 C37 1.3900 . ?
C33 C34 1.3900 . ?
C34 C35 1.3900 . ?
C35 C36 1.3900 . ?
C36 C37 1.3900 . ?
C51 C52 1.505(5) . ?
C52 C53 1.3900 . ?
C52 C57 1.3900 . ?
C53 C54 1.3900 . ?
C54 C55 1.3900 . ?
C55 C56 1.3900 . ?
C56 C57 1.3900 . ?
C61 C62 1.514(5) . ?
C62 C63 1.3900 . ?
C62 C67 1.3900 . ?
C63 C64 1.3900 . ?
C64 C65 1.3900 . ?
C65 C66 1.3900 . ?
C66 C67 1.3900 . ?
C81 C82 1.503(5) . ?
C82 C83 1.3900 . ?
C82 C87 1.3900 . ?
C83 C84 1.3900 . ?
C84 C85 1.3900 . ?
C85 C86 1.3900 . ?
C86 C87 1.3900 . ?

loop_
_geom_torsion_atom_site_label_1
_geom_torsion_atom_site_label_2
_geom_torsion_atom_site_label_3
_geom_torsion_atom_site_label_4
_geom_torsion
_geom_torsion_site_symmetry_1
_geom_torsion_site_symmetry_2
_geom_torsion_site_symmetry_3
_geom_torsion_site_symmetry_4
_geom_torsion_publ_flag
O2 Ni O1 C5 -176.6(4) . . . . ?
N2 Ni O1 C5 -140(3) . . . . ?
N1 Ni O1 C5 3.8(4) . . . . ?
O1 Ni O2 C8 178.1(4) . . . . ?
N2 Ni O2 C8 0.2(4) . . . . ?
N1 Ni O2 C8 -172(4) . . . . ?
O1 Ni N1 C3 -3.1(4) . . . . ?
O2 Ni N1 C3 -13(4) . . . . ?
N2 Ni N1 C3 174.8(4) . . . . ?
O1 Ni N1 C1 172.9(3) . . . . ?
O2 Ni N1 C1 163(4) . . . . ?
N2 Ni N1 C1 -9.1(3) . . . . ?
O1 Ni N2 C6 -33(3) . . . . ?
O2 Ni N2 C6 2.7(4) . . . . ?
N1 Ni N2 C6 -177.6(4) . . . . ?
O1 Ni N2 C2 140(3) . . . . ?
O2 Ni N2 C2 175.6(4) . . . . ?
N1 Ni N2 C2 -4.7(4) . . . . ?
C3 N1 C1 C2 -162.8(5) . . . . ?
Ni N1 C1 C2 20.9(5) . . . . ?
N1 C1 C2 N2 -24.6(6) . . . . ?
C6 N2 C2 C1 -168.8(4) . . . . ?
Ni N2 C2 C1 17.5(6) . . . . ?
C1 N1 C3 C4 -174.9(4) . . . . ?
Ni N1 C3 C4 0.8(6) . . . . ?
C1 N1 C3 C31 4.7(6) . . . . ?
Ni N1 C3 C31 -179.6(3) . . . . ?
N1 C3 C4 C5 2.2(8) . . . . ?
C31 C3 C4 C5 -177.4(5) . . . . ?
Ni O1 C5 C4 -2.2(7) . . . . ?
Ni O1 C5 C51 179.4(3) . . . . ?
C3 C4 C5 O1 -1.4(8) . . . . ?
C3 C4 C5 C51 176.8(4) . . . . ?
C2 N2 C6 C7 -177.5(5) . . . . ?
Ni N2 C6 C7 -4.9(7) . . . . ?
C2 N2 C6 C61 2.6(7) . . . . ?
Ni N2 C6 C61 175.2(3) . . . . ?
N2 C6 C7 C8 4.1(8) . . . . ?
C61 C6 C7 C8 -176.0(5) . . . . ?
Ni O2 C8 C7 -0.7(7) . . . . ?
Ni O2 C8 C81 -179.6(3) . . . . ?
C6 C7 C8 O2 -1.3(9) . . . . ?
C6 C7 C8 C81 177.5(5) . . . . ?
N1 C3 C31 C32 161.3(4) . . . . ?
C4 C3 C31 C32 -19.0(7) . . . . ?
C3 C31 C32 C33 -60.1(5) . . . . ?
C3 C31 C32 C37 122.7(4) . . . . ?
C37 C32 C33 C34 0.0 . . . . ?
C31 C32 C33 C34 -177.2(4) . . . . ?
C32 C33 C34 C35 0.0 . . . . ?
C33 C34 C35 C36 0.0 . . . . ?
C34 C35 C36 C37 0.0 . . . . ?
C35 C36 C37 C32 0.0 . . . . ?
C33 C32 C37 C36 0.0 . . . . ?
C31 C32 C37 C36 177.2(4) . . . . ?
O1 C5 C51 C52 74.9(5) . . . . ?
C4 C5 C51 C52 -103.5(5) . . . . ?
C5 C51 C52 C53 114.7(4) . . . . ?
C5 C51 C52 C57 -63.1(5) . . . . ?
C57 C52 C53 C54 0.0 . . . . ?
C51 C52 C53 C54 -177.8(3) . . . . ?
C52 C53 C54 C55 0.0 . . . . ?
C53 C54 C55 C56 0.0 . . . . ?
C54 C55 C56 C57 0.0 . . . . ?
C55 C56 C57 C52 0.0 . . . . ?
C53 C52 C57 C56 0.0 . . . . ?
C51 C52 C57 C56 177.8(3) . . . . ?
N2 C6 C61 C62 71.6(6) . . . . ?
C7 C6 C61 C62 -108.3(5) . . . . ?
C6 C61 C62 C63 36.2(5) . . . . ?
C6 C61 C62 C67 -144.3(3) . . . . ?
C67 C62 C63 C64 0.0 . . . . ?
C61 C62 C63 C64 179.5(3) . . . . ?
C62 C63 C64 C65 0.0 . . . . ?
C63 C64 C65 C66 0.0 . . . . ?
C64 C65 C66 C67 0.0 . . . . ?
C65 C66 C67 C62 0.0 . . . . ?
C63 C62 C67 C66 0.0 . . . . ?
C61 C62 C67 C66 -179.5(3) . . . . ?
O2 C8 C81 C82 -60.0(6) . . . . ?
C7 C8 C81 C82 121.1(5) . . . . ?
C8 C81 C82 C83 83.7(5) . . . . ?
C8 C81 C82 C87 -94.7(4) . . . . ?
C87 C82 C83 C84 0.0 . . . . ?
C81 C82 C83 C84 -178.4(3) . . . . ?
C82 C83 C84 C85 0.0 . . . . ?
C83 C84 C85 C86 0.0 . . . . ?
C84 C85 C86 C87 0.0 . . . . ?
C85 C86 C87 C82 0.0 . . . . ?
C83 C82 C87 C86 0.0 . . . . ?
C81 C82 C87 C86 178.4(3) . . . . ?
